data_4311217
loop_
_publ_author_name
'Liliya A. Yatsunyk'
'F. Ann Walker'

_publ_contact_author_address
;
     University of Arizona
     Department of Chemistry
     1306 E. University
     Tucson, AZ 85721-0041
     USA
;
_publ_contact_author_email liliya@u.arizona.edu
_publ_contact_author_fax 520-626-9300
_publ_contact_author_name 'Liliya A Yatsunyk, Dr. F. Ann Walker'
_publ_contact_author_phone 520-621-9697
_publ_section_title
;
 NMR and EPR Spectroscopic and Structural Studies of Low-Spin,
 (dxz,dyz)4(dxy)1 Ground State Fe(III) Bis-tert-Butylisocyanide Complexes
 of Dodecasubstituted Porphyrins
;
_journal_name_full 'Inorganic Chemistry'
_journal_page_first 4341
_journal_page_last 4352
_journal_paper_doi 10.1021/ic035242p
_journal_volume 43
_journal_year 2004
_chemical_formula_analytical 'Fe N6 C62 H62'
_chemical_formula_iupac
;
[Fe N6 C62 H62](Cl O4)*1(C H2 Cl2) 
;
_chemical_formula_moiety 'Fe N6 C62 H62 +, Cl O4 -, C H2 Cl2'
_chemical_formula_structural
;
[Fe (N4 C52 H44) (C5 H9 N)2]+ 1(Cl O4)- 1(C H2 Cl2) 
;
_chemical_formula_sum 'C63 H64 Cl3 Fe N6 O4'
_chemical_formula_weight 1131.40
_chemical_name_common '[Fe(III)OMTPP(t-BuNC)2]ClO4'
_chemical_name_systematic
; 
bis{tert-butylisocyanide}octamethyltetraphenylporphyrinato 
Iron(III) perchloride 
;
_space_group_IT_number 11
_symmetry_cell_setting monoclinic
_symmetry_space_group_name_Hall '-P 2yb'
_symmetry_space_group_name_H-M 'P 1 21/m 1'
_atom_sites_solution_hydrogens geom
_atom_sites_solution_primary direct
_atom_sites_solution_secondary difmap
_audit_creation_method SHELXL-97
_cell_angle_alpha 90.00
_cell_angle_beta 114.873(5)
_cell_angle_gamma 90.00
_cell_formula_units_Z 2
_cell_length_a 12.302(6)
_cell_length_b 17.698(8)
_cell_length_c 14.257(7)
_cell_measurement_reflns_used 5553
_cell_measurement_temperature 170(2)
_cell_measurement_theta_max 24.693
_cell_measurement_theta_min 1.168
_cell_volume 2816(2)
_computing_cell_refinement 'Bruker XSCANS'
_computing_data_collection 'Bruker XSCANS'
_computing_data_reduction 'Bruker SHELXTL'
_computing_molecular_graphics 'Bruker SHELXTL'
_computing_publication_material 'Bruker SHELXTL'
_computing_structure_refinement 'SHELXL-97 (Sheldrick, 1997)'
_computing_structure_solution 'SHELXS-97 (Sheldrick, 1990)'
_diffrn_ambient_temperature 170(2)
_diffrn_measured_fraction_theta_full 0.994
_diffrn_measured_fraction_theta_max 0.994
_diffrn_measurement_device_type 'CCD area detector'
_diffrn_measurement_method 'phi and omega scans'
_diffrn_radiation_monochromator graphite
_diffrn_radiation_source 'fine-focus sealed tube'
_diffrn_radiation_type MoK\a
_diffrn_radiation_wavelength 0.71073
_diffrn_reflns_av_R_equivalents 0.1570
_diffrn_reflns_av_sigmaI/netI 0.1430
_diffrn_reflns_limit_h_max 14
_diffrn_reflns_limit_h_min -14
_diffrn_reflns_limit_k_max 21
_diffrn_reflns_limit_k_min -21
_diffrn_reflns_limit_l_max 17
_diffrn_reflns_limit_l_min -17
_diffrn_reflns_number 25342
_diffrn_reflns_theta_full 25.64
_diffrn_reflns_theta_max 25.64
_diffrn_reflns_theta_min 1.82
_diffrn_standards_decay_% 0.3
_diffrn_standards_interval_count 3636
_diffrn_standards_number 92
_exptl_absorpt_coefficient_mu 0.464
_exptl_absorpt_correction_T_max 0.9464
_exptl_absorpt_correction_T_min 0.8397
_exptl_absorpt_correction_type psi-scan
_exptl_absorpt_process_details 'SHELXTL, (Version 5.1, 1997)'
_exptl_crystal_colour dark-blue
_exptl_crystal_density_diffrn 1.334
_exptl_crystal_density_method 'not measured'
_exptl_crystal_description block
_exptl_crystal_F_000 1186
_exptl_crystal_size_max 0.39
_exptl_crystal_size_mid 0.26
_exptl_crystal_size_min 0.12
_refine_diff_density_max 0.460
_refine_diff_density_min -0.392
_refine_diff_density_rms 0.058
_refine_ls_extinction_method none
_refine_ls_goodness_of_fit_ref 0.877
_refine_ls_hydrogen_treatment mixed
_refine_ls_matrix_type full
_refine_ls_number_parameters 374
_refine_ls_number_reflns 5481
_refine_ls_number_restraints 0
_refine_ls_restrained_S_all 0.877
_refine_ls_R_factor_all 0.1206
_refine_ls_R_factor_gt 0.0535
_refine_ls_shift/su_max 0.001
_refine_ls_shift/su_mean 0.000
_refine_ls_structure_factor_coef Fsqd
_refine_ls_weighting_details 'calc w=1/[\s^2^(Fo^2^)+(0.0267P)^2^+0.0000P] where P=(Fo^2^+2Fc^2^)/3'
_refine_ls_weighting_scheme calc
_refine_ls_wR_factor_gt 0.0912
_refine_ls_wR_factor_ref 0.1042
_reflns_number_gt 2995
_reflns_number_total 5481
_reflns_threshold_expression >2sigma(I)
_cod_data_source_file ic035242psi20031027_045610.cif
_cod_data_source_block ly25s
_cod_depositor_comments
;
The following automatic conversions were performed:
'_symmetry_cell_setting' value 'Monoclinic' changed to 'monoclinic'
according to '/home/saulius/struct/CIF-dictionaries/cif_core.dic'
dictionary named 'cif_core.dic' version 2.4.1 from
2010-06-29.

'_exptl_absorpt_correction_type' value 'Psi-scan' changed to
'psi-scan' according to
'/home/saulius/struct/CIF-dictionaries/cif_core.dic' dictionary named
'cif_core.dic' version 2.4.1 from 2010-06-29.

Automatic conversion script
Id: cif_fix_enum 1527 2010-12-29 10:47:43Z saulius 

The following automatic conversions were performed:
'_symmetry_space_group_number' data item was removed -- it should
have been renamed to '_space_group_IT_number' as specified in the
replacement file
'/home/antanas/src/cod-tools/trunk/data/replacement-values/replacement_tags.lst',
but the replacement data item was already present in the data block
and had the same value as the '_symmetry_space_group_number' data
item.

Automatic conversion script
Id: cif_correct_tags 4998 2017-03-02 13:24:31Z antanas 
;
_cod_original_sg_symbol_Hall P2(1)/m
_cod_database_code 4311217

loop_
_symmetry_equiv_pos_as_xyz
'x, y, z'
'-x, y+1/2, -z'
'-x, -y, -z'
'x, -y-1/2, z'

loop_
_atom_site_label
_atom_site_type_symbol
_atom_site_fract_x
_atom_site_fract_y
_atom_site_fract_z
_atom_site_U_iso_or_equiv
_atom_site_adp_type
_atom_site_occupancy
_atom_site_symmetry_multiplicity
_atom_site_calc_flag
_atom_site_refinement_flags
_atom_site_disorder_assembly
_atom_site_disorder_group
Fe1 Fe 2.04338(6) 0.2500 1.34074(5) 0.02007(18) Uani 1 2 d S . .
N1 N 1.8925(3) 0.2500 1.2151(2) 0.0206(9) Uani 1 2 d S . .
N2 N 2.0463(2) 0.36071(12) 1.33456(18) 0.0201(6) Uani 1 1 d . . .
N3 N 2.1866(3) 0.2500 1.4754(3) 0.0187(8) Uani 1 2 d S . .
N4 N 1.9353(3) 0.2500 1.5001(3) 0.0269(10) Uani 1 2 d S . .
N5 N 2.1473(3) 0.2500 1.1793(3) 0.0295(10) Uani 1 2 d S . .
C1 C 1.7006(3) 0.28821(16) 1.1112(2) 0.0232(8) Uani 1 1 d . . .
C2 C 1.8225(3) 0.31199(17) 1.1714(2) 0.0228(7) Uani 1 1 d . . .
C3 C 1.8726(3) 0.38354(17) 1.1741(2) 0.0231(8) Uani 1 1 d . . .
C4 C 1.9873(3) 0.40276(16) 1.2454(2) 0.0213(7) Uani 1 1 d . . .
C5 C 2.0569(3) 0.46890(16) 1.2478(2) 0.0239(8) Uani 1 1 d . . .
C6 C 2.1533(3) 0.46913(17) 1.3411(2) 0.0235(8) Uani 1 1 d . . .
C7 C 2.1437(3) 0.40349(16) 1.3973(2) 0.0215(7) Uani 1 1 d . . .
C8 C 2.2139(3) 0.38549(16) 1.5010(2) 0.0214(7) Uani 1 1 d . . .
C9 C 2.2242(3) 0.31249(17) 1.5395(2) 0.0218(7) Uani 1 1 d . . .
C10 C 2.2819(3) 0.28793(15) 1.6466(2) 0.0223(8) Uani 1 1 d . . .
C11 C 1.5898(3) 0.33545(18) 1.0591(2) 0.0329(8) Uani 1 1 d . . .
H11A H 1.5233 0.3123 1.0695 0.049 Uiso 1 1 calc R . .
H11B H 1.5692 0.3385 0.9849 0.049 Uiso 1 1 calc R . .
H11C H 1.6045 0.3864 1.0888 0.049 Uiso 1 1 calc R . .
C31 C 1.7988(3) 0.43801(17) 1.0931(2) 0.0246(8) Uani 1 1 d . . .
C32 C 1.7642(3) 0.42047(17) 0.9897(2) 0.0299(8) Uani 1 1 d . . .
H32A H 1.7936 0.3758 0.9713 0.036 Uiso 1 1 calc R . .
C33 C 1.6875(3) 0.46749(19) 0.9134(2) 0.0363(9) Uani 1 1 d . . .
H33A H 1.6633 0.4549 0.8427 0.044 Uiso 1 1 calc R . .
C34 C 1.6461(3) 0.53280(19) 0.9401(3) 0.0398(9) Uani 1 1 d . . .
H34A H 1.5931 0.5652 0.8876 0.048 Uiso 1 1 calc R . .
C35 C 1.6810(3) 0.55105(18) 1.0419(3) 0.0383(9) Uani 1 1 d . . .
H35A H 1.6522 0.5960 1.0601 0.046 Uiso 1 1 calc R . .
C36 C 1.7582(3) 0.50421(17) 1.1184(2) 0.0293(8) Uani 1 1 d . . .
H36A H 1.7835 0.5176 1.1890 0.035 Uiso 1 1 calc R . .
C51 C 2.0356(3) 0.52288(18) 1.1617(2) 0.0348(9) Uani 1 1 d . . .
H51A H 2.1113 0.5471 1.1717 0.052 Uiso 1 1 calc R . .
H51B H 1.9781 0.5615 1.1609 0.052 Uiso 1 1 calc R . .
H51C H 2.0033 0.4955 1.0958 0.052 Uiso 1 1 calc R . .
C61 C 2.2576(3) 0.52281(17) 1.3753(2) 0.0310(9) Uani 1 1 d . . .
H61A H 2.2532 0.5530 1.3161 0.047 Uiso 1 1 calc R . .
H61B H 2.3327 0.4941 1.4031 0.047 Uiso 1 1 calc R . .
H61C H 2.2551 0.5564 1.4290 0.047 Uiso 1 1 calc R . .
C81 C 2.2717(3) 0.45101(16) 1.5694(2) 0.0232(8) Uani 1 1 d . . .
C82 C 2.1986(3) 0.50592(17) 1.5824(2) 0.0292(8) Uani 1 1 d . . .
H82A H 2.1141 0.4994 1.5514 0.035 Uiso 1 1 calc R . .
C83 C 2.2481(4) 0.57001(18) 1.6400(2) 0.0364(9) Uani 1 1 d . . .
H83A H 2.1976 0.6073 1.6487 0.044 Uiso 1 1 calc R . .
C84 C 2.3703(3) 0.57983(18) 1.6846(2) 0.0358(9) Uani 1 1 d . . .
H84A H 2.4044 0.6242 1.7234 0.043 Uiso 1 1 calc R . .
C85 C 2.4428(3) 0.52501(18) 1.6727(2) 0.0342(9) Uani 1 1 d . . .
H85A H 2.5272 0.5316 1.7037 0.041 Uiso 1 1 calc R . .
C86 C 2.3942(3) 0.46080(18) 1.6164(2) 0.0291(8) Uani 1 1 d . . .
H86A H 2.4454 0.4230 1.6099 0.035 Uiso 1 1 calc R . .
C101 C 2.3300(3) 0.33612(17) 1.7417(2) 0.0353(9) Uani 1 1 d . . .
H10C H 2.3245 0.3086 1.7991 0.053 Uiso 1 1 calc R . .
H10D H 2.2831 0.3828 1.7288 0.053 Uiso 1 1 calc R . .
H10E H 2.4140 0.3485 1.7594 0.053 Uiso 1 1 calc R . .
C201 C 1.9633(4) 0.2500 1.4334(4) 0.0240(11) Uani 1 2 d S . .
C202 C 1.9065(4) 0.2500 1.5891(4) 0.0338(12) Uani 1 2 d S . .
C203 C 1.7704(4) 0.2500 1.5482(4) 0.0507(15) Uani 1 2 d S . .
H20A H 1.7391 0.2942 1.5067 0.076 Uiso 1 1 d R . .
H20C H 1.7474 0.2500 1.6045 0.076 Uiso 1 2 d SR . .
C204 C 1.9611(4) 0.1792(2) 1.6510(3) 0.0573(12) Uani 1 1 d . . .
H20D H 2.0485 0.1813 1.6768 0.086 Uiso 1 1 calc R . .
H20E H 1.9307 0.1347 1.6067 0.086 Uiso 1 1 calc R . .
H20F H 1.9393 0.1758 1.7096 0.086 Uiso 1 1 calc R . .
C301 C 2.1202(4) 0.2500 1.2473(3) 0.0219(11) Uani 1 2 d S . .
C302 C 2.1661(5) 0.2500 1.0861(4) 0.0401(14) Uani 1 2 d S . .
C303 C 2.1065(4) 0.3210(2) 1.0263(3) 0.0744(15) Uani 1 1 d . . .
H30A H 2.0204 0.3193 1.0083 0.112 Uiso 1 1 calc R . .
H30B H 2.1192 0.3239 0.9629 0.112 Uiso 1 1 calc R . .
H30C H 2.1417 0.3656 1.0691 0.112 Uiso 1 1 calc R . .
C304 C 2.2996(5) 0.2500 1.1162(4) 0.0607(17) Uani 1 2 d S . .
H30D H 2.3350 0.2058 1.1563 0.091 Uiso 1 1 d R . .
H30E H 2.3135 0.2500 1.0549 0.091 Uiso 1 2 d SR . .
C100 C 2.5399(5) 0.7500 1.5113(4) 0.0476(15) Uani 1 2 d S . .
H10A H 2.6098 0.7500 1.4940 0.057 Uiso 1 2 calc SR . .
H10B H 2.4665 0.7500 1.4457 0.057 Uiso 1 2 calc SR . .
Cl2 Cl 2.54275(12) 0.66899(6) 1.57965(10) 0.0834(4) Uani 1 1 d . . .
Cl1 Cl 1.68315(14) 0.2500 0.78914(11) 0.0486(4) Uani 1 2 d S . .
O1 O 1.8067(5) 0.2500 0.8448(5) 0.142(2) Uani 1 2 d S . .
O2 O 1.6300(4) 0.2500 0.8587(3) 0.0804(14) Uani 1 2 d S . .
O3 O 1.6473(3) 0.31477(15) 0.7266(2) 0.0896(11) Uani 1 1 d . . .

loop_
_atom_site_aniso_label
_atom_site_aniso_U_11
_atom_site_aniso_U_22
_atom_site_aniso_U_33
_atom_site_aniso_U_23
_atom_site_aniso_U_13
_atom_site_aniso_U_12
Fe1 0.0195(4) 0.0155(4) 0.0240(4) 0.000 0.0078(3) 0.000
N1 0.023(2) 0.019(2) 0.023(2) 0.000 0.0122(18) 0.000
N2 0.0212(15) 0.0154(13) 0.0219(14) 0.0010(12) 0.0073(12) 0.0014(13)
N3 0.018(2) 0.014(2) 0.024(2) 0.000 0.0086(18) 0.000
N4 0.029(3) 0.025(2) 0.026(2) 0.000 0.011(2) 0.000
N5 0.033(3) 0.028(2) 0.031(2) 0.000 0.018(2) 0.000
C1 0.0178(18) 0.0287(18) 0.0222(17) 0.0038(13) 0.0074(15) 0.0028(14)
C2 0.0235(19) 0.0239(19) 0.0200(17) 0.0022(14) 0.0081(15) 0.0047(16)
C3 0.027(2) 0.0220(19) 0.0209(18) 0.0001(14) 0.0102(16) 0.0078(16)
C4 0.024(2) 0.0198(18) 0.0209(18) 0.0003(14) 0.0101(16) 0.0063(15)
C5 0.027(2) 0.0160(17) 0.0305(19) 0.0013(14) 0.0138(17) -0.0011(15)
C6 0.0219(19) 0.0167(18) 0.0318(19) 0.0014(15) 0.0111(17) 0.0005(15)
C7 0.0228(19) 0.0179(18) 0.0252(18) 0.0000(14) 0.0113(16) 0.0016(15)
C8 0.0204(19) 0.0179(18) 0.0249(18) -0.0019(14) 0.0088(16) -0.0005(15)
C9 0.0160(18) 0.0237(19) 0.0241(17) -0.0008(15) 0.0067(15) 0.0006(15)
C10 0.0232(19) 0.0200(17) 0.0228(18) -0.0004(13) 0.0089(15) 0.0011(14)
C11 0.021(2) 0.035(2) 0.037(2) -0.0026(16) 0.0068(17) 0.0026(16)
C31 0.025(2) 0.0216(19) 0.0253(19) 0.0019(15) 0.0082(16) 0.0024(15)
C32 0.034(2) 0.0228(19) 0.031(2) 0.0001(15) 0.0118(18) 0.0071(16)
C33 0.043(2) 0.037(2) 0.0216(18) -0.0008(17) 0.0068(17) 0.0087(19)
C34 0.044(2) 0.033(2) 0.030(2) 0.0057(18) 0.0033(18) 0.0133(19)
C35 0.041(2) 0.030(2) 0.038(2) 0.0008(17) 0.010(2) 0.0164(18)
C36 0.030(2) 0.026(2) 0.0245(19) -0.0018(15) 0.0041(17) 0.0060(16)
C51 0.039(2) 0.029(2) 0.033(2) 0.0039(16) 0.0118(18) -0.0066(17)
C61 0.034(2) 0.024(2) 0.035(2) 0.0049(15) 0.0153(18) -0.0024(16)
C81 0.024(2) 0.0179(18) 0.0238(18) 0.0027(14) 0.0068(16) 0.0008(15)
C82 0.031(2) 0.0233(19) 0.031(2) -0.0002(15) 0.0113(17) -0.0030(16)
C83 0.058(3) 0.0185(19) 0.036(2) -0.0013(16) 0.022(2) 0.0044(18)
C84 0.053(3) 0.020(2) 0.028(2) -0.0059(15) 0.011(2) -0.0102(19)
C85 0.034(2) 0.029(2) 0.031(2) -0.0028(17) 0.0047(17) -0.0095(18)
C86 0.030(2) 0.0207(19) 0.033(2) -0.0008(15) 0.0093(17) 0.0022(16)
C101 0.052(3) 0.0236(19) 0.0250(19) 0.0011(15) 0.0110(19) 0.0027(17)
C201 0.024(3) 0.014(3) 0.025(3) 0.000 0.001(2) 0.000
C202 0.029(3) 0.047(3) 0.032(3) 0.000 0.019(3) 0.000
C203 0.034(4) 0.073(4) 0.049(4) 0.000 0.022(3) 0.000
C204 0.059(3) 0.067(3) 0.053(2) 0.024(2) 0.030(2) 0.006(2)
C301 0.013(3) 0.021(3) 0.023(3) 0.000 -0.001(2) 0.000
C302 0.042(4) 0.053(4) 0.031(3) 0.000 0.021(3) 0.000
C303 0.079(4) 0.091(4) 0.066(3) 0.040(3) 0.043(3) 0.021(3)
C304 0.051(4) 0.082(5) 0.070(4) 0.000 0.046(4) 0.000
C100 0.046(4) 0.042(4) 0.069(4) 0.000 0.038(3) 0.000
Cl2 0.1236(12) 0.0406(7) 0.1134(10) 0.0167(6) 0.0767(10) 0.0098(7)
Cl1 0.0666(11) 0.0410(9) 0.0454(9) 0.000 0.0305(8) 0.000
O1 0.041(3) 0.183(6) 0.170(6) 0.000 0.011(4) 0.000
O2 0.134(4) 0.068(3) 0.072(3) 0.000 0.076(3) 0.000
O3 0.167(4) 0.0400(19) 0.075(2) 0.0160(16) 0.064(2) 0.006(2)

loop_
_atom_type_symbol
_atom_type_description
_atom_type_scat_dispersion_real
_atom_type_scat_dispersion_imag
_atom_type_scat_source
C C 0.0033 0.0016 'International Tables Vol C Tables 4.2.6.8 and 6.1.1.4'
H H 0.0000 0.0000 'International Tables Vol C Tables 4.2.6.8 and 6.1.1.4'
N N 0.0061 0.0033 'International Tables Vol C Tables 4.2.6.8 and 6.1.1.4'
O O 0.0106 0.0060 'International Tables Vol C Tables 4.2.6.8 and 6.1.1.4'
Cl Cl 0.1484 0.1585 'International Tables Vol C Tables 4.2.6.8 and 6.1.1.4'
Fe Fe 0.3463 0.8444 'International Tables Vol C Tables 4.2.6.8 and 6.1.1.4'

loop_
_geom_angle_atom_site_label_1
_geom_angle_atom_site_label_2
_geom_angle_atom_site_label_3
_geom_angle
_geom_angle_site_symmetry_1
_geom_angle_site_symmetry_3
_geom_angle_publ_flag
C301 Fe1 C201 179.11(19) . . ?
C301 Fe1 N2 86.87(7) . 4_565 ?
C201 Fe1 N2 93.12(7) . 4_565 ?
C301 Fe1 N2 86.87(7) . . ?
C201 Fe1 N2 93.12(7) . . ?
N2 Fe1 N2 173.66(14) 4_565 . ?
C301 Fe1 N1 85.41(16) . . ?
C201 Fe1 N1 93.70(16) . . ?
N2 Fe1 N1 89.27(8) 4_565 . ?
N2 Fe1 N1 89.27(8) . . ?
C301 Fe1 N3 100.06(16) . . ?
C201 Fe1 N3 80.82(16) . . ?
N2 Fe1 N3 91.02(8) 4_565 . ?
N2 Fe1 N3 91.02(8) . . ?
N1 Fe1 N3 174.52(15) . . ?
C2 N1 C2 106.2(4) 4_565 . ?
C2 N1 Fe1 125.89(18) 4_565 . ?
C2 N1 Fe1 125.89(18) . . ?
C7 N2 C4 106.1(2) . . ?
C7 N2 Fe1 123.1(2) . . ?
C4 N2 Fe1 124.4(2) . . ?
C9 N3 C9 106.1(3) . 4_565 ?
C9 N3 Fe1 123.52(18) . . ?
C9 N3 Fe1 123.52(18) 4_565 . ?
C201 N4 C202 176.8(4) . . ?
C301 N5 C302 173.1(5) . . ?
C1 C1 C2 106.96(16) 4_565 . ?
C1 C1 C11 123.81(17) 4_565 . ?
C2 C1 C11 129.2(3) . . ?
N1 C2 C3 121.7(3) . . ?
N1 C2 C1 109.5(3) . . ?
C3 C2 C1 128.0(3) . . ?
C4 C3 C2 122.7(3) . . ?
C4 C3 C31 120.7(3) . . ?
C2 C3 C31 116.5(3) . . ?
N2 C4 C3 121.2(3) . . ?
N2 C4 C5 109.7(3) . . ?
C3 C4 C5 128.8(3) . . ?
C6 C5 C4 106.9(3) . . ?
C6 C5 C51 125.7(3) . . ?
C4 C5 C51 127.1(3) . . ?
C5 C6 C7 107.4(3) . . ?
C5 C6 C61 126.4(3) . . ?
C7 C6 C61 125.8(3) . . ?
N2 C7 C8 122.8(3) . . ?
N2 C7 C6 109.4(3) . . ?
C8 C7 C6 127.7(3) . . ?
C9 C8 C7 122.9(3) . . ?
C9 C8 C81 121.8(3) . . ?
C7 C8 C81 115.3(3) . . ?
N3 C9 C8 122.2(3) . . ?
N3 C9 C10 109.5(3) . . ?
C8 C9 C10 128.1(3) . . ?
C10 C10 C9 107.40(16) 4_565 . ?
C10 C10 C101 124.73(16) 4_565 . ?
C9 C10 C101 127.8(3) . . ?
C1 C11 H11A 109.5 . . ?
C1 C11 H11B 109.5 . . ?
H11A C11 H11B 109.5 . . ?
C1 C11 H11C 109.5 . . ?
H11A C11 H11C 109.5 . . ?
H11B C11 H11C 109.5 . . ?
C36 C31 C32 119.1(3) . . ?
C36 C31 C3 121.2(3) . . ?
C32 C31 C3 119.7(3) . . ?
C33 C32 C31 120.3(3) . . ?
C33 C32 H32A 119.8 . . ?
C31 C32 H32A 119.8 . . ?
C32 C33 C34 119.9(3) . . ?
C32 C33 H33A 120.1 . . ?
C34 C33 H33A 120.1 . . ?
C35 C34 C33 120.2(3) . . ?
C35 C34 H34A 119.9 . . ?
C33 C34 H34A 119.9 . . ?
C34 C35 C36 120.1(3) . . ?
C34 C35 H35A 120.0 . . ?
C36 C35 H35A 120.0 . . ?
C31 C36 C35 120.5(3) . . ?
C31 C36 H36A 119.8 . . ?
C35 C36 H36A 119.8 . . ?
C5 C51 H51A 109.5 . . ?
C5 C51 H51B 109.5 . . ?
H51A C51 H51B 109.5 . . ?
C5 C51 H51C 109.5 . . ?
H51A C51 H51C 109.5 . . ?
H51B C51 H51C 109.5 . . ?
C6 C61 H61A 109.5 . . ?
C6 C61 H61B 109.5 . . ?
H61A C61 H61B 109.5 . . ?
C6 C61 H61C 109.5 . . ?
H61A C61 H61C 109.5 . . ?
H61B C61 H61C 109.5 . . ?
C86 C81 C82 119.0(3) . . ?
C86 C81 C8 122.7(3) . . ?
C82 C81 C8 118.3(3) . . ?
C83 C82 C81 120.4(3) . . ?
C83 C82 H82A 119.8 . . ?
C81 C82 H82A 119.8 . . ?
C84 C83 C82 120.1(3) . . ?
C84 C83 H83A 120.0 . . ?
C82 C83 H83A 120.0 . . ?
C83 C84 C85 119.5(3) . . ?
C83 C84 H84A 120.2 . . ?
C85 C84 H84A 120.2 . . ?
C86 C85 C84 120.7(3) . . ?
C86 C85 H85A 119.7 . . ?
C84 C85 H85A 119.7 . . ?
C85 C86 C81 120.4(3) . . ?
C85 C86 H86A 119.8 . . ?
C81 C86 H86A 119.8 . . ?
C10 C101 H10C 109.5 . . ?
C10 C101 H10D 109.5 . . ?
H10C C101 H10D 109.5 . . ?
C10 C101 H10E 109.5 . . ?
H10C C101 H10E 109.5 . . ?
H10D C101 H10E 109.5 . . ?
N4 C201 Fe1 168.7(4) . . ?
N4 C202 C204 107.3(3) . 4_565 ?
N4 C202 C204 107.3(3) . . ?
C204 C202 C204 111.4(4) 4_565 . ?
N4 C202 C203 107.3(4) . . ?
C204 C202 C203 111.6(3) 4_565 . ?
C204 C202 C203 111.6(3) . . ?
C202 C203 H20A 109.2 . . ?
C202 C203 H20C 110.1 . . ?
H20A C203 H20C 109.4 . . ?
C202 C204 H20D 109.5 . . ?
C202 C204 H20E 109.5 . . ?
H20D C204 H20E 109.5 . . ?
C202 C204 H20F 109.5 . . ?
H20D C204 H20F 109.5 . . ?
H20E C204 H20F 109.5 . . ?
N5 C301 Fe1 168.9(4) . . ?
N5 C302 C304 108.3(4) . . ?
N5 C302 C303 106.9(3) . . ?
C304 C302 C303 111.6(3) . . ?
N5 C302 C303 106.9(3) . 4_565 ?
C304 C302 C303 111.6(3) . 4_565 ?
C303 C302 C303 111.3(5) . 4_565 ?
C302 C303 H30A 109.5 . . ?
C302 C303 H30B 109.5 . . ?
H30A C303 H30B 109.5 . . ?
C302 C303 H30C 109.5 . . ?
H30A C303 H30C 109.5 . . ?
H30B C303 H30C 109.5 . . ?
C302 C304 H30D 109.6 . . ?
C302 C304 H30E 109.2 . . ?
H30D C304 H30E 109.5 . . ?
Cl2 C100 Cl2 112.4(3) 4_575 . ?
Cl2 C100 H10A 109.1 4_575 . ?
Cl2 C100 H10A 109.1 . . ?
Cl2 C100 H10B 109.1 4_575 . ?
Cl2 C100 H10B 109.1 . . ?
H10A C100 H10B 107.9 . . ?
O1 Cl1 O2 108.7(3) . . ?
O1 Cl1 O3 109.8(2) . 4_565 ?
O2 Cl1 O3 109.58(18) . 4_565 ?
O1 Cl1 O3 109.8(2) . . ?
O2 Cl1 O3 109.58(18) . . ?
O3 Cl1 O3 109.4(3) 4_565 . ?

loop_
_geom_bond_atom_site_label_1
_geom_bond_atom_site_label_2
_geom_bond_distance
_geom_bond_site_symmetry_2
_geom_bond_publ_flag
Fe1 C301 1.930(5) . ?
Fe1 C201 1.951(5) . ?
Fe1 N2 1.962(2) 4_565 ?
Fe1 N2 1.962(2) . ?
Fe1 N1 1.964(4) . ?
Fe1 N3 1.986(3) . ?
N1 C2 1.372(3) 4_565 ?
N1 C2 1.372(3) . ?
N2 C7 1.381(4) . ?
N2 C4 1.386(3) . ?
N3 C9 1.384(3) . ?
N3 C9 1.384(3) 4_565 ?
N4 C201 1.140(5) . ?
N4 C202 1.455(6) . ?
N5 C301 1.151(5) . ?
N5 C302 1.442(6) . ?
C1 C1 1.353(6) 4_565 ?
C1 C2 1.443(4) . ?
C1 C11 1.502(4) . ?
C2 C3 1.402(4) . ?
C3 C4 1.390(4) . ?
C3 C31 1.486(4) . ?
C4 C5 1.442(4) . ?
C5 C6 1.359(4) . ?
C5 C51 1.489(4) . ?
C6 C7 1.444(4) . ?
C6 C61 1.504(4) . ?
C7 C8 1.399(4) . ?
C8 C9 1.388(4) . ?
C8 C81 1.490(4) . ?
C9 C10 1.454(4) . ?
C10 C10 1.343(5) 4_565 ?
C10 C101 1.497(4) . ?
C11 H11A 0.9800 . ?
C11 H11B 0.9800 . ?
C11 H11C 0.9800 . ?
C31 C36 1.380(4) . ?
C31 C32 1.386(4) . ?
C32 C33 1.379(4) . ?
C32 H32A 0.9500 . ?
C33 C34 1.380(4) . ?
C33 H33A 0.9500 . ?
C34 C35 1.369(4) . ?
C34 H34A 0.9500 . ?
C35 C36 1.381(4) . ?
C35 H35A 0.9500 . ?
C36 H36A 0.9500 . ?
C51 H51A 0.9800 . ?
C51 H51B 0.9800 . ?
C51 H51C 0.9800 . ?
C61 H61A 0.9800 . ?
C61 H61B 0.9800 . ?
C61 H61C 0.9800 . ?
C81 C86 1.379(4) . ?
C81 C82 1.388(4) . ?
C82 C83 1.382(4) . ?
C82 H82A 0.9500 . ?
C83 C84 1.375(5) . ?
C83 H83A 0.9500 . ?
C84 C85 1.376(4) . ?
C84 H84A 0.9500 . ?
C85 C86 1.374(4) . ?
C85 H85A 0.9500 . ?
C86 H86A 0.9500 . ?
C101 H10C 0.9800 . ?
C101 H10D 0.9800 . ?
C101 H10E 0.9800 . ?
C202 C204 1.517(4) 4_565 ?
C202 C204 1.517(4) . ?
C202 C203 1.524(6) . ?
C203 H20A 0.9583 . ?
C203 H20C 0.9582 . ?
C204 H20D 0.9800 . ?
C204 H20E 0.9800 . ?
C204 H20F 0.9800 . ?
C302 C304 1.513(7) . ?
C302 C303 1.522(4) . ?
C302 C303 1.522(4) 4_565 ?
C303 H30A 0.9800 . ?
C303 H30B 0.9800 . ?
C303 H30C 0.9800 . ?
C304 H30D 0.9591 . ?
C304 H30E 0.9590 . ?
C100 Cl2 1.725(3) 4_575 ?
C100 Cl2 1.725(3) . ?
C100 H10A 0.9900 . ?
C100 H10B 0.9900 . ?
Cl1 O1 1.387(5) . ?
Cl1 O2 1.399(4) . ?
Cl1 O3 1.405(3) 4_565 ?
Cl1 O3 1.405(3) . ?

loop_
_geom_torsion_atom_site_label_1
_geom_torsion_atom_site_label_2
_geom_torsion_atom_site_label_3
_geom_torsion_atom_site_label_4
_geom_torsion
_geom_torsion_site_symmetry_1
_geom_torsion_site_symmetry_2
_geom_torsion_site_symmetry_3
_geom_torsion_site_symmetry_4
_geom_torsion_publ_flag
C301 Fe1 N1 C2 99.2(3) . . . 4_565 ?
C201 Fe1 N1 C2 -80.8(3) . . . 4_565 ?
N2 Fe1 N1 C2 12.3(3) 4_565 . . 4_565 ?
N2 Fe1 N1 C2 -173.9(3) . . . 4_565 ?
C301 Fe1 N1 C2 -99.2(3) . . . . ?
C201 Fe1 N1 C2 80.8(3) . . . . ?
N2 Fe1 N1 C2 173.9(3) 4_565 . . . ?
N2 Fe1 N1 C2 -12.3(3) . . . . ?
C301 Fe1 N2 C7 -85.5(3) . . . . ?
C201 Fe1 N2 C7 95.4(3) . . . . ?
N1 Fe1 N2 C7 -170.9(2) . . . . ?
N3 Fe1 N2 C7 14.6(2) . . . . ?
C301 Fe1 N2 C4 62.3(3) . . . . ?
C201 Fe1 N2 C4 -116.8(3) . . . . ?
N1 Fe1 N2 C4 -23.1(3) . . . . ?
N3 Fe1 N2 C4 162.4(3) . . . . ?
C301 Fe1 N3 C9 106.5(3) . . . . ?
C201 Fe1 N3 C9 -73.5(3) . . . . ?
N2 Fe1 N3 C9 -166.5(3) 4_565 . . . ?
N2 Fe1 N3 C9 19.5(3) . . . . ?
C301 Fe1 N3 C9 -106.5(3) . . . 4_565 ?
C201 Fe1 N3 C9 73.5(3) . . . 4_565 ?
N2 Fe1 N3 C9 -19.5(3) 4_565 . . 4_565 ?
N2 Fe1 N3 C9 166.5(3) . . . 4_565 ?
C2 N1 C2 C3 -161.09(19) 4_565 . . . ?
Fe1 N1 C2 C3 34.3(4) . . . . ?
C2 N1 C2 C1 9.2(4) 4_565 . . . ?
Fe1 N1 C2 C1 -155.4(2) . . . . ?
C1 C1 C2 N1 -5.8(3) 4_565 . . . ?
C11 C1 C2 N1 172.5(3) . . . . ?
C1 C1 C2 C3 163.8(3) 4_565 . . . ?
C11 C1 C2 C3 -18.0(5) . . . . ?
N1 C2 C3 C4 -20.5(5) . . . . ?
C1 C2 C3 C4 171.1(3) . . . . ?
N1 C2 C3 C31 156.8(3) . . . . ?
C1 C2 C3 C31 -11.6(5) . . . . ?
C7 N2 C4 C3 -167.2(3) . . . . ?
Fe1 N2 C4 C3 40.5(4) . . . . ?
C7 N2 C4 C5 6.7(3) . . . . ?
Fe1 N2 C4 C5 -145.6(2) . . . . ?
C2 C3 C4 N2 -17.8(4) . . . . ?
C31 C3 C4 N2 165.0(3) . . . . ?
C2 C3 C4 C5 169.6(3) . . . . ?
C31 C3 C4 C5 -7.6(5) . . . . ?
N2 C4 C5 C6 -4.0(3) . . . . ?
C3 C4 C5 C6 169.3(3) . . . . ?
N2 C4 C5 C51 170.4(3) . . . . ?
C3 C4 C5 C51 -16.3(5) . . . . ?
C4 C5 C6 C7 -0.4(3) . . . . ?
C51 C5 C6 C7 -174.8(3) . . . . ?
C4 C5 C6 C61 173.6(3) . . . . ?
C51 C5 C6 C61 -0.8(5) . . . . ?
C4 N2 C7 C8 169.2(3) . . . . ?
Fe1 N2 C7 C8 -38.0(4) . . . . ?
C4 N2 C7 C6 -6.9(3) . . . . ?
Fe1 N2 C7 C6 145.8(2) . . . . ?
C5 C6 C7 N2 4.6(3) . . . . ?
C61 C6 C7 N2 -169.4(3) . . . . ?
C5 C6 C7 C8 -171.3(3) . . . . ?
C61 C6 C7 C8 14.7(5) . . . . ?
N2 C7 C8 C9 25.5(5) . . . . ?
C6 C7 C8 C9 -159.1(3) . . . . ?
N2 C7 C8 C81 -151.0(3) . . . . ?
C6 C7 C8 C81 24.4(5) . . . . ?
C9 N3 C9 C8 172.62(19) 4_565 . . . ?
Fe1 N3 C9 C8 -35.6(4) . . . . ?
C9 N3 C9 C10 -2.7(4) 4_565 . . . ?
Fe1 N3 C9 C10 149.0(2) . . . . ?
C7 C8 C9 N3 13.6(5) . . . . ?
C81 C8 C9 N3 -170.1(3) . . . . ?
C7 C8 C9 C10 -172.0(3) . . . . ?
C81 C8 C9 C10 4.3(5) . . . . ?
N3 C9 C10 C10 1.7(3) . . . 4_565 ?
C8 C9 C10 C10 -173.3(3) . . . 4_565 ?
N3 C9 C10 C101 -176.5(3) . . . . ?
C8 C9 C10 C101 8.5(5) . . . . ?
C4 C3 C31 C36 -66.3(4) . . . . ?
C2 C3 C31 C36 116.3(3) . . . . ?
C4 C3 C31 C32 117.2(3) . . . . ?
C2 C3 C31 C32 -60.1(4) . . . . ?
C36 C31 C32 C33 -1.9(5) . . . . ?
C3 C31 C32 C33 174.6(3) . . . . ?
C31 C32 C33 C34 0.8(5) . . . . ?
C32 C33 C34 C35 0.1(6) . . . . ?
C33 C34 C35 C36 0.2(6) . . . . ?
C32 C31 C36 C35 2.2(5) . . . . ?
C3 C31 C36 C35 -174.3(3) . . . . ?
C34 C35 C36 C31 -1.3(6) . . . . ?
C9 C8 C81 C86 68.8(4) . . . . ?
C7 C8 C81 C86 -114.6(3) . . . . ?
C9 C8 C81 C82 -114.1(3) . . . . ?
C7 C8 C81 C82 62.5(4) . . . . ?
C86 C81 C82 C83 1.1(5) . . . . ?
C8 C81 C82 C83 -176.0(3) . . . . ?
C81 C82 C83 C84 0.2(5) . . . . ?
C82 C83 C84 C85 -0.9(5) . . . . ?
C83 C84 C85 C86 0.2(5) . . . . ?
C84 C85 C86 C81 1.2(5) . . . . ?
C82 C81 C86 C85 -1.8(5) . . . . ?
C8 C81 C86 C85 175.2(3) . . . . ?
N2 Fe1 C201 N4 90.53(8) 4_565 . . . ?
N2 Fe1 C201 N4 -90.53(8) . . . . ?
N1 Fe1 C201 N4 180.000(16) . . . . ?
N3 Fe1 C201 N4 0.000(16) . . . . ?
N2 Fe1 C301 N5 89.52(8) 4_565 . . . ?
N2 Fe1 C301 N5 -89.52(8) . . . . ?
N1 Fe1 C301 N5 0.000(14) . . . . ?
N3 Fe1 C301 N5 180.000(14) . . . . ?
